data_2020700
loop_
_publ_author_name
'Okuniewski, Andrzej'
'Rosiak, Damian'
'Chojnacki, Jaros\/law'
'Becker, Barbara'

_publ_section_title
;
 Crystallographic study of self-organization in the solid state including
 quasi-aromatic pseudo-ring stacking interactions in
 1-benzoyl-3-(3,4-dimethoxyphenyl)thiourea and
 1-benzoyl-3-(2-hydroxypropyl)thiourea
;
_journal_coeditor_code CU3106
_journal_issue 1
_journal_name_full 'Acta Crystallographica Section C'
_journal_page_first 52
_journal_page_last 56
_journal_paper_doi 10.1107/S2053229616019495
_journal_volume 73
_journal_year 2017
_chemical_formula_iupac 'C11 H14 N2 O2 S'
_chemical_formula_moiety 'C11 H14 N2 O2 S'
_chemical_formula_sum 'C11 H14 N2 O2 S'
_chemical_formula_weight 238.3
_chemical_name_systematic
;
<i>N</i>-[(2-Hydroxypropyl)carbamothioyl]benzamide
;
_space_group_IT_number 14
_symmetry_cell_setting monoclinic
_symmetry_space_group_name_Hall '-P 2ybc'
_symmetry_space_group_name_H-M 'P 1 21/c 1'
_atom_sites_solution_hydrogens geom
_audit_conform_dict_name cif_core.dic
_audit_conform_dict_version 2.4.3
_audit_creation_method 'WinGX routine CIF_UPDATE'
_cell_angle_alpha 90
_cell_angle_beta 102.618(7)
_cell_angle_gamma 90
_cell_formula_units_Z 8
_cell_length_a 22.4150(17)
_cell_length_b 8.1479(5)
_cell_length_c 13.4592(9)
_cell_measurement_reflns_used 2940
_cell_measurement_temperature 293(2)
_cell_measurement_theta_max 26.996
_cell_measurement_theta_min 2.952
_cell_volume 2398.8(3)
_computing_cell_refinement
;
CrysAlis PRO (Agilent, 2013)
;
_computing_data_collection
;
CrysAlis PRO (Agilent, 2013)
;
_computing_data_reduction
;
CrysAlis PRO (Agilent, 2013)
;
_computing_molecular_graphics
;
<i>OLEX2</i> (Dolomanov <i>et al.</i>, 2009)
;
_computing_publication_material
;
<i>WinGX</i> (Farrugia, 2012) and <i>PLATON</i> (Spek, 2009)
;
_computing_structure_refinement
;
<i>SHELXL2016</i> (Sheldrick, 2015)
;
_computing_structure_solution
;
<i>SHELXS2016</i> (Sheldrick, 2015)
;
_diffrn_ambient_temperature 293(2)
_diffrn_detector_area_resol_mean 8.1883
_diffrn_measured_fraction_theta_full 1
_diffrn_measured_fraction_theta_max 0.999
_diffrn_measurement_device_type 'Agilent Xcalibur (Sapphire2, large Be window)'
_diffrn_measurement_method '\w scans'
_diffrn_radiation_monochromator graphite
_diffrn_radiation_type MoK\a
_diffrn_radiation_wavelength 0.71073
_diffrn_reflns_av_R_equivalents 0.0377
_diffrn_reflns_limit_h_max 26
_diffrn_reflns_limit_h_min -27
_diffrn_reflns_limit_k_max 5
_diffrn_reflns_limit_k_min -10
_diffrn_reflns_limit_l_max 16
_diffrn_reflns_limit_l_min -12
_diffrn_reflns_number 8922
_diffrn_reflns_theta_full 25.242
_diffrn_reflns_theta_max 26
_diffrn_reflns_theta_min 2.668
_exptl_absorpt_coefficient_mu 0.257
_exptl_absorpt_correction_T_max 0.971
_exptl_absorpt_correction_T_min 0.911
_exptl_absorpt_correction_type analytical
_exptl_absorpt_process_details
;
[CrysAlis PRO (Agilent, 2013), based on expressions derived by
Clark & Reid (1995)]
;
_exptl_crystal_colour colourless
_exptl_crystal_density_diffrn 1.32
_exptl_crystal_description prism
_exptl_crystal_F_000 1008
_exptl_crystal_size_max 0.5145
_exptl_crystal_size_mid 0.4567
_exptl_crystal_size_min 0.1393
_refine_diff_density_max 0.712
_refine_diff_density_min -0.295
_refine_ls_extinction_method none
_refine_ls_goodness_of_fit_ref 1.037
_refine_ls_hydrogen_treatment constr
_refine_ls_matrix_type full
_refine_ls_number_parameters 293
_refine_ls_number_reflns 4710
_refine_ls_number_restraints 0
_refine_ls_restrained_S_all 1.037
_refine_ls_R_factor_all 0.1103
_refine_ls_R_factor_gt 0.0657
_refine_ls_shift/su_max 0.000
_refine_ls_shift/su_mean 0.000
_refine_ls_structure_factor_coef Fsqd
_refine_ls_weighting_details 'w=1/[\s^2^(Fo^2^)+(0.1058P)^2^+0.9789P] where P=(Fo^2^+2Fc^2^)/3'
_refine_ls_weighting_scheme calc
_refine_ls_wR_factor_gt 0.1783
_refine_ls_wR_factor_ref 0.2200
_reflns_number_gt 2847
_reflns_number_total 4710
_reflns_threshold_expression 'I > 2\s(I)'
_cod_data_source_file cu3106sup1.cif
_cod_data_source_block II
_cod_depositor_comments 'Adding full bibliography for 2020699--2020700.cif.'
_cod_original_sg_symbol_H-M 'P 21/c'
_cod_database_code 2020700
_cod_database_fobs_code 2020700

loop_
_symmetry_equiv_pos_as_xyz
'x, y, z'
'-x, y+1/2, -z+1/2'
'-x, -y, -z'
'x, -y-1/2, z-1/2'

loop_
_atom_site_type_symbol
_atom_site_label
_atom_site_fract_x
_atom_site_fract_y
_atom_site_fract_z
_atom_site_U_iso_or_equiv
_atom_site_adp_type
_atom_site_calc_flag
_atom_site_occupancy
S S1 0.19684(4) 0.87980(15) 0.50453(8) 0.0834(4) Uani d 1
C C1 0.13064(15) 0.8780(4) 0.5415(2) 0.0551(8) Uani d 1
N N1 0.08038(11) 0.7993(3) 0.47955(18) 0.0544(6) Uani d 1
H H1 0.086382 0.757529 0.423876 0.065 Uiso calc 1
C C10 0.02251(13) 0.7809(4) 0.4973(2) 0.0536(7) Uani d 1
O O1 0.00807(11) 0.8385(3) 0.57212(18) 0.0733(7) Uani d 1
C C11 -0.02165(14) 0.6848(4) 0.4201(2) 0.0513(7) Uani d 1
C C12 -0.07310(15) 0.6253(4) 0.4510(3) 0.0628(9) Uani d 1
H H12 -0.078547 0.648068 0.516116 0.075 Uiso calc 1
C C13 -0.11598(17) 0.5328(4) 0.3850(3) 0.0715(10) Uani d 1
H H13 -0.150034 0.492347 0.405936 0.086 Uiso calc 1
C C14 -0.10823(17) 0.5005(4) 0.2880(3) 0.0694(9) Uani d 1
H H14 -0.137038 0.437750 0.243800 0.083 Uiso calc 1
C C15 -0.05831(17) 0.5604(4) 0.2565(3) 0.0691(9) Uani d 1
H H15 -0.053570 0.539344 0.190748 0.083 Uiso calc 1
C C16 -0.01498(16) 0.6522(4) 0.3224(2) 0.0601(8) Uani d 1
H H16 0.018903 0.692269 0.300705 0.072 Uiso calc 1
N N2 0.12153(12) 0.9439(3) 0.62596(19) 0.0591(7) Uani d 1
H H2 0.085767 0.934134 0.638807 0.071 Uiso calc 1
C C21 0.16758(15) 1.0322(4) 0.6993(2) 0.0606(8) Uani d 1
H H21A 0.174053 1.139570 0.672334 0.073 Uiso calc 1
H H21B 0.205956 0.972713 0.710785 0.073 Uiso calc 1
C C22 0.14791(16) 1.0517(4) 0.7982(2) 0.0632(9) Uani d 1
H H22 0.108336 1.108048 0.782686 0.076 Uiso calc 1
C C23 0.19148(17) 1.1614(5) 0.8704(3) 0.0723(10) Uani d 1
H H23A 0.179488 1.166057 0.934629 0.108 Uiso calc 1
H H23B 0.190453 1.269822 0.842165 0.108 Uiso calc 1
H H23C 0.232187 1.118107 0.880391 0.108 Uiso calc 1
O O2 0.13845(13) 0.9014(3) 0.8418(2) 0.0840(8) Uani d 1
H H2A 0.171519 0.861159 0.868999 0.126 Uiso calc 1
S S3 0.31682(5) 0.65289(16) 0.35460(8) 0.0899(4) Uani d 1
C C3 0.38036(16) 0.6539(4) 0.4467(2) 0.0604(8) Uani d 1
N N3 0.43299(12) 0.7287(3) 0.42895(19) 0.0606(7) Uani d 1
H H3 0.429205 0.776266 0.370866 0.073 Uiso calc 1
C C30 0.49006(15) 0.7366(4) 0.4918(2) 0.0583(8) Uani d 1
O O3 0.50078(11) 0.6740(4) 0.57620(19) 0.0813(8) Uani d 1
C C31 0.53756(15) 0.8255(4) 0.4511(2) 0.0577(8) Uani d 1
C C32 0.59318(17) 0.8526(5) 0.5187(3) 0.0763(11) Uani d 1
H H32 0.599071 0.815394 0.585456 0.092 Uiso calc 1
C C33 0.63991(19) 0.9348(5) 0.4869(3) 0.0855(12) Uani d 1
H H33 0.676964 0.953283 0.532325 0.103 Uiso calc 1
C C34 0.63133(18) 0.9883(5) 0.3887(3) 0.0778(11) Uani d 1
H H34 0.662525 1.044306 0.367595 0.093 Uiso calc 1
C C35 0.57669(18) 0.9599(5) 0.3207(3) 0.0820(11) Uani d 1
H H35 0.571295 0.995335 0.253641 0.098 Uiso calc 1
C C36 0.53014(16) 0.8791(5) 0.3522(3) 0.0730(10) Uani d 1
H H36 0.493314 0.860439 0.306177 0.088 Uiso calc 1
N N4 0.38426(13) 0.5899(3) 0.5372(2) 0.0658(8) Uani d 1
H H4 0.419002 0.591900 0.579720 0.079 Uiso calc 1
C C41 0.33257(17) 0.5161(5) 0.5688(3) 0.0723(10) Uani d 1
H H41A 0.317194 0.425266 0.523817 0.087 Uiso calc 1
H H41B 0.300098 0.596451 0.563276 0.087 Uiso calc 1
C C42 0.34964(17) 0.4567(5) 0.6734(3) 0.0744(10) Uani d 1
H H42 0.379516 0.368619 0.674185 0.089 Uiso calc 1
C C43 0.29559(19) 0.3810(6) 0.7075(3) 0.0959(14) Uani d 1
H H43A 0.308436 0.342723 0.776353 0.144 Uiso calc 1
H H43B 0.280074 0.290445 0.663856 0.144 Uiso calc 1
H H43C 0.264075 0.461939 0.703996 0.144 Uiso calc 1
O O4 0.37882(12) 0.5781(4) 0.7412(2) 0.0909(9) Uani d 1
H H4A 0.353521 0.645707 0.750645 0.136 Uiso calc 1

loop_
_atom_site_aniso_label
_atom_site_aniso_U_11
_atom_site_aniso_U_22
_atom_site_aniso_U_33
_atom_site_aniso_U_12
_atom_site_aniso_U_13
_atom_site_aniso_U_23
S1 0.0569(6) 0.1220(9) 0.0779(7) -0.0110(5) 0.0288(5) -0.0136(6)
C1 0.0531(18) 0.0614(18) 0.0516(17) 0.0057(15) 0.0131(14) 0.0080(14)
N1 0.0511(15) 0.0676(16) 0.0471(13) 0.0035(13) 0.0163(12) 0.0003(12)
C10 0.0463(17) 0.0658(18) 0.0505(16) 0.0060(15) 0.0145(14) 0.0035(14)
O1 0.0551(14) 0.1070(18) 0.0625(14) -0.0042(13) 0.0234(11) -0.0203(13)
C11 0.0478(17) 0.0562(17) 0.0502(16) 0.0087(14) 0.0115(13) 0.0036(13)
C12 0.0552(19) 0.077(2) 0.0576(19) 0.0030(17) 0.0150(16) 0.0076(16)
C13 0.060(2) 0.074(2) 0.080(2) -0.0027(18) 0.0150(19) 0.0137(19)
C14 0.067(2) 0.061(2) 0.074(2) -0.0034(18) 0.0016(18) -0.0027(17)
C15 0.079(2) 0.071(2) 0.059(2) -0.001(2) 0.0166(18) -0.0064(17)
C16 0.064(2) 0.0615(18) 0.0571(18) 0.0009(16) 0.0192(16) -0.0009(15)
N2 0.0488(15) 0.0744(17) 0.0548(15) -0.0031(13) 0.0130(12) -0.0024(13)
C21 0.0554(19) 0.073(2) 0.0521(17) -0.0063(16) 0.0102(15) 0.0043(15)
C22 0.062(2) 0.069(2) 0.0584(19) -0.0039(17) 0.0130(16) -0.0015(16)
C23 0.066(2) 0.085(2) 0.063(2) 0.0008(19) 0.0075(17) -0.0092(18)
O2 0.0850(18) 0.0949(19) 0.0745(17) -0.0147(16) 0.0226(15) 0.0151(14)
S3 0.0696(7) 0.1317(10) 0.0633(6) -0.0337(6) 0.0031(5) 0.0118(6)
C3 0.062(2) 0.0653(19) 0.0564(19) -0.0084(16) 0.0195(16) -0.0024(15)
N3 0.0547(16) 0.0760(18) 0.0521(15) -0.0081(14) 0.0137(12) 0.0068(13)
C30 0.0555(19) 0.0667(19) 0.0538(18) -0.0005(16) 0.0141(15) 0.0007(16)
O3 0.0641(16) 0.113(2) 0.0638(15) -0.0126(14) 0.0075(12) 0.0215(14)
C31 0.0533(19) 0.0629(19) 0.0570(18) -0.0002(15) 0.0122(15) -0.0021(15)
C32 0.068(2) 0.098(3) 0.062(2) -0.021(2) 0.0129(18) -0.0093(19)
C33 0.069(2) 0.106(3) 0.081(3) -0.028(2) 0.015(2) -0.015(2)
C34 0.069(2) 0.070(2) 0.100(3) -0.0127(19) 0.030(2) -0.003(2)
C35 0.069(2) 0.097(3) 0.083(3) -0.005(2) 0.022(2) 0.026(2)
C36 0.0507(19) 0.090(2) 0.076(2) -0.0053(19) 0.0087(17) 0.0187(19)
N4 0.0625(17) 0.0811(19) 0.0542(16) -0.0181(15) 0.0138(13) 0.0022(13)
C41 0.068(2) 0.091(2) 0.059(2) -0.022(2) 0.0153(17) -0.0016(18)
C42 0.067(2) 0.097(3) 0.061(2) -0.018(2) 0.0192(17) -0.003(2)
C43 0.074(3) 0.144(4) 0.072(3) -0.028(3) 0.022(2) 0.017(2)
O4 0.0747(18) 0.133(3) 0.0643(16) -0.0221(17) 0.0133(14) -0.0206(16)

loop_
_exptl_crystal_face_index_h
_exptl_crystal_face_index_k
_exptl_crystal_face_index_l
_exptl_crystal_face_perp_dist
-3 -11 -4 0.209
-9 10 -5 0.2546
-2 5 17 0.0724
-1 -1 -18 0.0828
-2 1 19 0.036
31 1 -1 0.2097
-30 0 -1 0.2179
9 9 -12 0.1758

loop_
_geom_angle_atom_site_label_1
_geom_angle_atom_site_label_2
_geom_angle_atom_site_label_3
_geom_angle
N2 C1 N1 116.4(3)
N2 C1 S1 124.9(3)
N1 C1 S1 118.7(2)
C10 N1 C1 127.7(3)
C10 N1 H1 116.1
C1 N1 H1 116.1
O1 C10 N1 122.2(3)
O1 C10 C11 121.5(3)
N1 C10 C11 116.3(3)
C16 C11 C12 119.0(3)
C16 C11 C10 124.8(3)
C12 C11 C10 116.2(3)
C13 C12 C11 120.2(3)
C13 C12 H12 119.9
C11 C12 H12 119.9
C14 C13 C12 119.9(3)
C14 C13 H13 120.0
C12 C13 H13 120.0
C15 C14 C13 120.3(3)
C15 C14 H14 119.8
C13 C14 H14 119.8
C14 C15 C16 120.1(3)
C14 C15 H15 120.0
C16 C15 H15 120.0
C11 C16 C15 120.5(3)
C11 C16 H16 119.8
C15 C16 H16 119.8
C1 N2 C21 124.7(3)
C1 N2 H2 117.7
C21 N2 H2 117.7
N2 C21 C22 110.6(3)
N2 C21 H21A 109.5
C22 C21 H21A 109.5
N2 C21 H21B 109.5
C22 C21 H21B 109.5
H21A C21 H21B 108.1
O2 C22 C21 112.4(3)
O2 C22 C23 112.7(3)
C21 C22 C23 111.1(3)
O2 C22 H22 106.7
C21 C22 H22 106.7
C23 C22 H22 106.7
C22 C23 H23A 109.5
C22 C23 H23B 109.5
H23A C23 H23B 109.5
C22 C23 H23C 109.5
H23A C23 H23C 109.5
H23B C23 H23C 109.5
C22 O2 H2A 109.5
N4 C3 N3 116.5(3)
N4 C3 S3 124.1(3)
N3 C3 S3 119.4(2)
C30 N3 C3 128.7(3)
C30 N3 H3 115.7
C3 N3 H3 115.7
O3 C30 N3 121.5(3)
O3 C30 C31 122.3(3)
N3 C30 C31 116.2(3)
C36 C31 C32 118.9(3)
C36 C31 C30 124.5(3)
C32 C31 C30 116.6(3)
C33 C32 C31 120.3(4)
C33 C32 H32 119.9
C31 C32 H32 119.9
C34 C33 C32 119.8(4)
C34 C33 H33 120.1
C32 C33 H33 120.1
C33 C34 C35 120.4(4)
C33 C34 H34 119.8
C35 C34 H34 119.8
C36 C35 C34 119.9(4)
C36 C35 H35 120.0
C34 C35 H35 120.0
C31 C36 C35 120.7(3)
C31 C36 H36 119.7
C35 C36 H36 119.7
C3 N4 C41 122.9(3)
C3 N4 H4 118.6
C41 N4 H4 118.6
N4 C41 C42 111.3(3)
N4 C41 H41A 109.4
C42 C41 H41A 109.4
N4 C41 H41B 109.4
C42 C41 H41B 109.4
H41A C41 H41B 108.0
O4 C42 C41 112.3(3)
O4 C42 C43 112.2(3)
C41 C42 C43 111.6(3)
O4 C42 H42 106.7
C41 C42 H42 106.7
C43 C42 H42 106.7
C42 C43 H43A 109.5
C42 C43 H43B 109.5
H43A C43 H43B 109.5
C42 C43 H43C 109.5
H43A C43 H43C 109.5
H43B C43 H43C 109.5
C42 O4 H4A 109.5

loop_
_geom_bond_atom_site_label_1
_geom_bond_atom_site_label_2
_geom_bond_distance
S1 C1 1.665(3)
C1 N2 1.313(4)
C1 N1 1.402(4)
N1 C10 1.378(4)
N1 H1 0.8600
C10 O1 1.217(4)
C10 C11 1.491(4)
C11 C16 1.382(4)
C11 C12 1.395(4)
C12 C13 1.381(5)
C12 H12 0.9300
C13 C14 1.379(5)
C13 H13 0.9300
C14 C15 1.370(5)
C14 H14 0.9300
C15 C16 1.383(5)
C15 H15 0.9300
C16 H16 0.9300
N2 C21 1.453(4)
N2 H2 0.8600
C21 C22 1.500(4)
C21 H21A 0.9700
C21 H21B 0.9700
C22 O2 1.394(4)
C22 C23 1.511(5)
C22 H22 0.9800
C23 H23A 0.9600
C23 H23B 0.9600
C23 H23C 0.9600
O2 H2A 0.8200
S3 C3 1.671(4)
C3 N4 1.311(4)
C3 N3 1.394(4)
N3 C30 1.373(4)
N3 H3 0.8600
C30 O3 1.220(4)
C30 C31 1.488(4)
C31 C36 1.376(5)
C31 C32 1.391(5)
C32 C33 1.387(5)
C32 H32 0.9300
C33 C34 1.364(6)
C33 H33 0.9300
C34 C35 1.379(5)
C34 H34 0.9300
C35 C36 1.377(5)
C35 H35 0.9300
C36 H36 0.9300
N4 C41 1.449(4)
N4 H4 0.8600
C41 C42 1.459(5)
C41 H41A 0.9700
C41 H41B 0.9700
C42 O4 1.407(4)
C42 C43 1.517(5)
C42 H42 0.9800
C43 H43A 0.9600
C43 H43B 0.9600
C43 H43C 0.9600
O4 H4A 0.8200

loop_
_geom_hbond_atom_site_label_D
_geom_hbond_atom_site_label_H
_geom_hbond_atom_site_label_A
_geom_hbond_site_symmetry_A
_geom_hbond_distance_DH
_geom_hbond_distance_HA
_geom_hbond_distance_DA
_geom_hbond_angle_DHA
N1 H1 O2 4_575 0.86 2.20 2.977(3) 150.8
N2 H2 O1 . 0.86 1.94 2.632(3) 136.6
O2 H2A S1 4_576 0.82 2.66 3.242(3) 129.7
N3 H3 O4 4_575 0.86 2.21 2.999(4) 153.3
N4 H4 O3 . 0.86 1.96 2.640(4) 134.9
O4 H4A S3 4_576 0.82 2.41 3.161(3) 151.7
C15 H15 O1 4_575 0.93 2.53 3.265(4) 136.0
C16 H16 O2 4_575 0.93 2.72 3.420(5) 132.3
C35 H35 O3 4_575 0.93 2.91 3.531(5) 125.6
C36 H36 O4 4_575 0.93 2.57 3.412(5) 150.3
C21 H21B S3 4_576 0.97 2.98 3.844(3) 149.4
C23 H23C S3 4_576 0.96 2.98 3.842(4) 150.0
